data_4321416
loop_
_publ_author_name
'F. Albert Cotton'
'Chun Lin'
'Carlos A. Murillo'

_publ_section_title
;
 A Reliable Method of Preparation of Diiridium Paddlewheel Complexes:
 Structures of the First Compounds with Ir25+ Cores
;
_journal_name_full 'Inorganic Chemistry'
_journal_page_first 4574
_journal_page_last 4578
_journal_paper_doi 10.1021/ic000527c
_journal_volume 39
_journal_year 2000
_chemical_formula_moiety '[Ir2(DAniF)2(CH3CN)4(ax-CH3CN)2][BF4]2.2CH3CN'
_chemical_formula_sum 'C44 H51 B2 F8 Ir2 N11 O4'
_chemical_formula_weight 1355.98
_chemical_name_systematic
; 
 ? 
;
_space_group_IT_number 13
_symmetry_cell_setting monoclinic
_symmetry_space_group_name_Hall '-P 2yac'
_symmetry_space_group_name_H-M 'P 1 2/n 1'
_atom_sites_solution_hydrogens geom
_atom_sites_solution_primary direct
_atom_sites_solution_secondary difmap
_audit_creation_method SHELXL
_cell_angle_alpha 90.00
_cell_angle_beta 116.987(4)
_cell_angle_gamma 90.00
_cell_formula_units_Z 2
_cell_length_a 12.9795(3)
_cell_length_b 16.3959(5)
_cell_length_c 13.831(1)
_cell_measurement_reflns_used 250
_cell_measurement_temperature 213(2)
_cell_measurement_theta_max 20.8
_cell_measurement_theta_min 9.0
_cell_volume 2622.9(2)
_computing_cell_refinement MADNES
_computing_data_collection MADNES
_computing_data_reduction PROCOR
_computing_molecular_graphics 'XP (Siemens, 1990)'
_computing_publication_material 'SHELXL-93 (Sheldrick, 1993)'
_computing_structure_refinement 'SHELXL-93 (Sheldrick, 1993)'
_computing_structure_solution 'SHELXS-86 (Sheldrick, 1990)'
_diffrn_ambient_temperature 213(2)
_diffrn_measurement_device 'Nonius FAST area detector'
_diffrn_measurement_method 'Ellipsoid-mask fitting'
_diffrn_radiation_monochromator graphite
_diffrn_radiation_source 'fine-focus sealed tube'
_diffrn_radiation_type MoK\a
_diffrn_radiation_wavelength 0.71073
_diffrn_reflns_av_R_equivalents 0.0392
_diffrn_reflns_av_sigmaI/netI 0.0321
_diffrn_reflns_limit_h_max 13
_diffrn_reflns_limit_h_min -14
_diffrn_reflns_limit_k_max 18
_diffrn_reflns_limit_k_min -16
_diffrn_reflns_limit_l_max 15
_diffrn_reflns_limit_l_min -15
_diffrn_reflns_number 12607
_diffrn_reflns_theta_max 23.56
_diffrn_reflns_theta_min 2.48
_diffrn_standards_number 'None (area detector data)'
_exptl_absorpt_coefficient_mu 5.148
_exptl_absorpt_correction_T_max 0.370
_exptl_absorpt_correction_T_min 0.309
_exptl_absorpt_correction_type multi-scan
_exptl_crystal_colour light-yellow
_exptl_crystal_density_diffrn 1.717
_exptl_crystal_density_meas ?
_exptl_crystal_description block
_exptl_crystal_F_000 1320
_exptl_crystal_size_max 0.35
_exptl_crystal_size_mid 0.25
_exptl_crystal_size_min 0.20
_refine_diff_density_max 0.921
_refine_diff_density_min -0.652
_refine_diff_density_rms 0.109
_refine_ls_extinction_method none
_refine_ls_goodness_of_fit_all 1.131
_refine_ls_goodness_of_fit_obs 1.136
_refine_ls_hydrogen_treatment NONE
_refine_ls_matrix_type full
_refine_ls_number_parameters 335
_refine_ls_number_reflns 3906
_refine_ls_number_restraints 74
_refine_ls_restrained_S_all 1.133
_refine_ls_restrained_S_obs 1.139
_refine_ls_R_factor_all 0.0309
_refine_ls_R_factor_obs 0.0281
_refine_ls_shift/esd_max -0.042
_refine_ls_shift/esd_mean 0.001
_refine_ls_structure_factor_coef Fsqd
_refine_ls_weighting_details 'w=1/[\s^2^(Fo^2^)+(0.0209P)^2^+9.4696P] where P=(Fo^2^+2Fc^2^)/3'
_refine_ls_weighting_scheme calc
_refine_ls_wR_factor_all 0.0699
_refine_ls_wR_factor_obs 0.0676
_reflns_number_observed 3645
_reflns_number_total 3906
_reflns_observed_criterion >2sigma(I)
_cod_data_source_file ic000527c_4.cif
_cod_data_source_block cmpd_4
_cod_depositor_comments
;
The following automatic conversions were performed:

'_symmetry_cell_setting' value 'Monoclinic' changed to 'monoclinic'
according to the built-in table from CIF Core dictionary named
'cif_core.dic' version 2.4.1 from 2010-06-29.

'_geom_bond_publ_flag'
value 'Y' changed to 'y' according to the built-in table from CIF
Core dictionary named 'cif_core.dic' version 2.4.1 from 2010-06-29 (6
times).

'_geom_angle_publ_flag' value 'Y' changed to 'y' according
to the built-in table from CIF Core dictionary named 'cif_core.dic'
version 2.4.1 from 2010-06-29 (15 times).

Automatic conversion script
Id: cif_fix_values 1646 2011-03-28 12:23:43Z adriana 

The following automatic conversions were performed:

'_exptl_crystal_density_meas' value 'not measured' was changed to '?'
- the value is perceived as not measured.

Automatic conversion script
Id: cif_fix_values 3008 2015-01-20 13:52:24Z robertas 

The following automatic conversions were performed:

'_refine_ls_weighting_scheme' value 'calc
w=1/[\s^2^(Fo^2^)+(0.0209P)^2^+9.4696P] where P=(Fo^2^+2Fc^2^)/3' was
changed to 'calc'. New tag '_refine_ls_weighting_details' was
created. The value of the new tag was set to
'w=1/[\s^2^(Fo^2^)+(0.0209P)^2^+9.4696P] where P=(Fo^2^+2Fc^2^)/3'.

Automatic conversion script
Id: cif_fix_values 3143 2015-03-26 13:38:13Z robertas 
;
_cod_database_code 4321416

loop_
_symmetry_equiv_pos_as_xyz
'x, y, z'
'-x+1/2, y, -z+1/2'
'-x, -y, -z'
'x-1/2, -y, z-1/2'

loop_
_atom_site_aniso_label
_atom_site_aniso_U_11
_atom_site_aniso_U_22
_atom_site_aniso_U_33
_atom_site_aniso_U_23
_atom_site_aniso_U_13
_atom_site_aniso_U_12
Ir1 0.02149(13) 0.02335(13) 0.02724(14) 0.00188(7) 0.01082(9) 0.00003(7)
N1 0.031(2) 0.027(2) 0.033(2) 0.000(2) 0.018(2) 0.000(2)
N2 0.027(2) 0.033(2) 0.030(2) -0.006(2) 0.013(2) -0.004(2)
N3 0.033(2) 0.030(2) 0.034(2) 0.006(2) 0.015(2) -0.001(2)
N4 0.025(2) 0.032(3) 0.041(2) 0.008(2) 0.015(2) 0.003(2)
N5 0.024(2) 0.028(2) 0.039(3) 0.000(2) 0.017(2) 0.004(2)
O1 0.050(3) 0.097(4) 0.063(3) -0.009(3) 0.043(2) -0.004(2)
O2 0.111(4) 0.049(3) 0.046(3) -0.024(2) 0.043(3) -0.034(3)
C1 0.023(2) 0.022(3) 0.034(3) -0.001(2) 0.013(2) -0.001(2)
C11 0.029(3) 0.028(3) 0.031(3) 0.009(2) 0.016(2) 0.007(2)
C12 0.033(3) 0.033(3) 0.037(3) 0.000(2) 0.017(2) -0.001(2)
C13 0.039(3) 0.052(4) 0.035(3) -0.009(3) 0.022(3) -0.002(3)
C14 0.039(3) 0.049(4) 0.042(3) 0.005(3) 0.027(3) 0.003(3)
C15 0.031(3) 0.049(4) 0.051(3) -0.003(3) 0.024(3) -0.008(3)
C16 0.033(3) 0.044(3) 0.039(3) -0.006(3) 0.016(2) -0.008(3)
C17 0.051(4) 0.114(7) 0.082(5) -0.001(5) 0.048(4) -0.006(4)
C21 0.027(2) 0.031(3) 0.032(3) -0.001(2) 0.017(2) -0.007(2)
C22 0.035(3) 0.035(3) 0.041(3) -0.001(2) 0.014(3) -0.004(2)
C23 0.050(4) 0.049(4) 0.033(3) -0.003(3) 0.014(3) -0.020(3)
C24 0.067(4) 0.041(4) 0.040(3) -0.015(3) 0.031(3) -0.026(3)
C25 0.065(4) 0.030(3) 0.049(4) -0.011(3) 0.030(3) -0.006(3)
C26 0.038(3) 0.033(3) 0.034(3) 0.002(2) 0.016(2) -0.002(2)
C27 0.113(7) 0.079(6) 0.046(4) -0.028(4) 0.032(4) -0.045(5)
C31 0.039(3) 0.053(4) 0.042(3) 0.019(3) 0.025(3) 0.011(3)
C32 0.072(5) 0.098(6) 0.093(6) 0.050(5) 0.058(5) 0.054(5)
C41 0.026(3) 0.046(4) 0.054(4) 0.014(3) 0.012(3) 0.007(3)
C42 0.049(4) 0.066(5) 0.127(7) 0.034(5) 0.032(5) -0.021(4)
C51 0.037(3) 0.034(3) 0.050(4) 0.011(3) 0.025(3) 0.006(2)
C52 0.082(5) 0.066(5) 0.029(3) 0.004(3) 0.026(3) -0.004(4)
N6 0.081(7) 0.057(7) 0.089(7) 0.000 0.002(5) 0.000
C61 0.067(7) 0.062(8) 0.087(8) 0.000 0.016(6) 0.000
C62 0.156(16) 0.056(9) 0.230(22) 0.000 0.103(16) 0.000
B1 0.040(5) 0.052(6) 0.058(6) 0.000 0.032(5) 0.000
B2 0.086(9) 0.077(9) 0.051(6) 0.000 0.049(6) 0.000

loop_
_atom_site_label
_atom_site_type_symbol
_atom_site_fract_x
_atom_site_fract_y
_atom_site_fract_z
_atom_site_U_iso_or_equiv
_atom_site_thermal_displace_type
_atom_site_occupancy
_atom_site_calc_flag
_atom_site_refinement_flags
_atom_site_disorder_group
Ir1 Ir 0.274794(15) 0.690346(11) 0.352303(14) 0.02411(9) Uani 1 d . .
N1 N 0.1331(4) 0.7632(3) 0.3066(3) 0.0294(9) Uani 1 d . .
N2 N 0.3724(3) 0.7897(3) 0.3600(3) 0.0295(9) Uani 1 d . .
N3 N 0.4141(4) 0.6218(3) 0.3894(3) 0.0323(10) Uani 1 d . .
N4 N 0.1825(4) 0.5918(3) 0.3509(3) 0.0327(10) Uani 1 d . .
N5 N 0.3187(4) 0.6956(2) 0.5263(4) 0.0293(10) Uani 1 d . .
O1 O -0.1231(4) 0.7979(3) 0.5374(4) 0.0635(14) Uani 1 d . .
O2 O 0.4922(5) 1.0022(3) 0.7095(3) 0.0658(14) Uani 1 d . .
C1 C 0.0927(4) 0.8031(3) 0.2141(4) 0.0261(11) Uani 1 d . .
H1A H 0.0359(4) 0.8432(3) 0.2003(4) 0.031 Uiso 1 calc R .
C11 C 0.0677(4) 0.7706(3) 0.3665(4) 0.0290(11) Uani 1 d . .
C12 C 0.1075(5) 0.8165(3) 0.4608(4) 0.0341(12) Uani 1 d . .
H12A H 0.1795(5) 0.8428(3) 0.4877(4) 0.041 Uiso 1 calc R .
C13 C 0.0414(5) 0.8235(4) 0.5152(4) 0.0403(13) Uani 1 d . .
H13A H 0.0689(5) 0.8549(4) 0.5790(4) 0.048 Uiso 1 calc R .
C14 C -0.0640(5) 0.7854(4) 0.4776(5) 0.0404(13) Uani 1 d . .
C15 C -0.1033(5) 0.7374(4) 0.3853(5) 0.0419(14) Uani 1 d . .
H15A H -0.1743(5) 0.7098(4) 0.3598(5) 0.050 Uiso 1 calc R .
C16 C -0.0368(5) 0.7309(4) 0.3314(4) 0.0385(13) Uani 1 d . .
H16A H -0.0635(5) 0.6985(4) 0.2686(4) 0.046 Uiso 1 calc R .
C17 C -0.2374(6) 0.7660(6) 0.4969(7) 0.075(2) Uani 1 d . .
H17A H -0.2685(6) 0.7792(6) 0.5468(7) 0.113 Uiso 1 calc R .
H17B H -0.2355(6) 0.7072(6) 0.4896(7) 0.113 Uiso 1 calc R .
H17C H -0.2860(6) 0.7899(6) 0.4265(7) 0.113 Uiso 1 calc R .
C21 C 0.4100(4) 0.8452(3) 0.4499(4) 0.0287(11) Uani 1 d . .
C22 C 0.4983(5) 0.8244(4) 0.5506(4) 0.0382(13) Uani 1 d . .
H22A H 0.5376(5) 0.7747(4) 0.5589(4) 0.046 Uiso 1 calc R .
C23 C 0.5293(5) 0.8751(4) 0.6386(4) 0.0461(15) Uani 1 d . .
H23A H 0.5899(5) 0.8607(4) 0.7063(4) 0.055 Uiso 1 calc R .
C24 C 0.4701(6) 0.9479(4) 0.6261(5) 0.047(2) Uani 1 d . .
C25 C 0.3839(6) 0.9710(4) 0.5259(5) 0.0465(15) Uani 1 d . .
H25A H 0.3456(6) 1.0212(4) 0.5171(5) 0.056 Uiso 1 calc R .
C26 C 0.3552(5) 0.9187(3) 0.4384(4) 0.0351(12) Uani 1 d . .
H26A H 0.2970(5) 0.9340(3) 0.3699(4) 0.042 Uiso 1 calc R .
C27 C 0.5687(8) 0.9768(5) 0.8154(5) 0.081(3) Uani 1 d . .
H27A H 0.5771(8) 1.0200(5) 0.8664(5) 0.121 Uiso 1 calc R .
H27B H 0.6435(8) 0.9644(5) 0.8192(5) 0.121 Uiso 1 calc R .
H27C H 0.5380(8) 0.9284(5) 0.8336(5) 0.121 Uiso 1 calc R .
C31 C 0.4934(5) 0.5820(4) 0.4092(5) 0.0423(14) Uani 1 d . .
C32 C 0.5910(7) 0.5293(6) 0.4333(7) 0.080(3) Uani 1 d . .
H32A H 0.6431(27) 0.5314(29) 0.5103(11) 0.120 Uiso 1 calc R .
H32B H 0.6314(32) 0.5472(24) 0.3928(40) 0.120 Uiso 1 calc R .
H32C H 0.5641(8) 0.4737(8) 0.4128(46) 0.120 Uiso 1 calc R .
C41 C 0.1371(5) 0.5386(4) 0.3667(5) 0.0445(14) Uani 1 d . .
C42 C 0.0821(6) 0.4694(5) 0.3896(8) 0.084(3) Uani 1 d . .
H42A H -0.0004(10) 0.4791(18) 0.3594(47) 0.126 Uiso 1 calc R .
H42B H 0.1143(41) 0.4620(25) 0.4675(8) 0.126 Uiso 1 calc R .
H42C H 0.0958(47) 0.4206(9) 0.3573(44) 0.126 Uiso 1 calc R .
C51 C 0.3478(5) 0.7024(3) 0.6145(5) 0.0384(13) Uani 1 d . .
C52 C 0.3877(7) 0.7146(5) 0.7297(5) 0.059(2) Uani 1 d . .
H52A H 0.4710(8) 0.7218(31) 0.7651(8) 0.088 Uiso 1 calc R .
H52B H 0.3677(39) 0.6674(14) 0.7600(9) 0.088 Uiso 1 calc R .
H52C H 0.3512(34) 0.7628(18) 0.7411(5) 0.088 Uiso 1 calc R .
N6 N 0.2500 0.9109(7) 0.7500 0.090(3) Uani 1 d S .
C61 C 0.2500 0.9786(8) 0.7500 0.079(3) Uani 1 d S .
C62 C 0.2500 1.0666(9) 0.7500 0.142(7) Uani 1 d S .
B1 B 0.2500 0.4846(6) 0.7500 0.046(2) Uani 1 d SD .
F11 F 0.2069(8) 0.5381(6) 0.6605(6) 0.070(4) Uiso 0.54(3) d PD 1
F12 F 0.1622(8) 0.4388(6) 0.7485(9) 0.070(4) Uiso 0.54(3) d PD 1
F13 F 0.3097(21) 0.4867(21) 0.8631(16) 0.121(10) Uiso 0.231(15) d PD 2
F14 F 0.2999(18) 0.4215(12) 0.7141(19) 0.065(6) Uiso 0.231(15) d PD 2
F15 F 0.2617(31) 0.5566(15) 0.7052(26) 0.138(12) Uiso 0.231(15) d PD 2
F16 F 0.1351(19) 0.4634(17) 0.7147(21) 0.086(8) Uiso 0.231(15) d PD 2
B2 B 0.7500 0.6508(7) 0.7500 0.065(3) Uani 1 d SD .
F21 F 0.7500 0.7373(8) 0.7500 0.110(4) Uiso 0.60(2) d SPD 1
F22 F 0.7988(17) 0.6301(13) 0.8606(14) 0.110(4) Uiso 0.299(10) d PD 1
F23 F 0.6419(15) 0.6181(11) 0.6926(15) 0.110(4) Uiso 0.299(10) d PD 1
F24 F 0.8274(15) 0.6276(12) 0.7103(15) 0.110(4) Uiso 0.299(10) d PD 1
F25 F 0.8245(15) 0.6979(11) 0.7331(15) 0.160(11) Uiso 0.40(2) d PD 2
F26 F 0.8065(14) 0.6021(11) 0.8349(12) 0.124(7) Uiso 0.40(2) d PD 2

loop_
_atom_type_symbol
_atom_type_description
_atom_type_scat_dispersion_real
_atom_type_scat_dispersion_imag
_atom_type_scat_source
C C 0.0033 0.0016 'International Tables Vol C Tables 4.2.6.8 and 6.1.1.4'
H H 0.0000 0.0000 'International Tables Vol C Tables 4.2.6.8 and 6.1.1.4'
B B 0.0013 0.0007 'International Tables Vol C Tables 4.2.6.8 and 6.1.1.4'
N N 0.0061 0.0033 'International Tables Vol C Tables 4.2.6.8 and 6.1.1.4'
O O 0.0106 0.0060 'International Tables Vol C Tables 4.2.6.8 and 6.1.1.4'
F F 0.0171 0.0103 'International Tables Vol C Tables 4.2.6.8 and 6.1.1.4'
Ir Ir -1.4442 7.9887 'International Tables Vol C Tables 4.2.6.8 and 6.1.1.4'

loop_
_geom_angle_atom_site_label_1
_geom_angle_atom_site_label_2
_geom_angle_atom_site_label_3
_geom_angle
_geom_angle_site_symmetry_1
_geom_angle_site_symmetry_3
_geom_angle_publ_flag
N3 Ir1 N4 90.9(2) . . y
N3 Ir1 N2 88.1(2) . . y
N4 Ir1 N2 177.8(2) . . y
N3 Ir1 N1 176.6(2) . . y
N4 Ir1 N1 91.1(2) . . y
N2 Ir1 N1 90.0(2) . . y
N3 Ir1 N5 89.2(2) . . y
N4 Ir1 N5 84.2(2) . . y
N2 Ir1 N5 93.8(2) . . y
N1 Ir1 N5 93.8(2) . . y
N3 Ir1 Ir1 91.58(12) . 2 y
N4 Ir1 Ir1 97.93(12) . 2 y
N2 Ir1 Ir1 84.11(11) . 2 y
N1 Ir1 Ir1 85.39(11) . 2 y
N5 Ir1 Ir1 177.71(11) . 2 y
C1 N1 C11 116.1(4) . . ?
C1 N1 Ir1 119.9(3) . . ?
C11 N1 Ir1 123.8(3) . . ?
C1 N2 C21 117.9(4) 2 . ?
C1 N2 Ir1 121.3(3) 2 . ?
C21 N2 Ir1 120.7(3) . . ?
C31 N3 Ir1 179.1(5) . . ?
C41 N4 Ir1 169.4(5) . . ?
C51 N5 Ir1 174.2(4) . . ?
C14 O1 C17 118.2(5) . . ?
C24 O2 C27 117.3(6) . . ?
N2 C1 N1 123.3(5) 2 . ?
C16 C11 C12 118.3(5) . . ?
C16 C11 N1 120.1(5) . . ?
C12 C11 N1 121.6(5) . . ?
C13 C12 C11 120.1(5) . . ?
C14 C13 C12 121.0(5) . . ?
C13 C14 O1 115.8(5) . . ?
C13 C14 C15 119.6(5) . . ?
O1 C14 C15 124.5(5) . . ?
C16 C15 C14 119.0(5) . . ?
C15 C16 C11 122.0(5) . . ?
C26 C21 C22 118.8(5) . . ?
C26 C21 N2 120.1(4) . . ?
C22 C21 N2 121.1(5) . . ?
C23 C22 C21 121.1(6) . . ?
C22 C23 C24 119.2(5) . . ?
O2 C24 C25 115.3(6) . . ?
O2 C24 C23 123.9(6) . . ?
C25 C24 C23 120.8(5) . . ?
C24 C25 C26 118.6(6) . . ?
C21 C26 C25 121.4(5) . . ?
N3 C31 C32 178.0(7) . . ?
N4 C41 C42 178.2(6) . . ?
N5 C51 C52 177.7(6) . . ?
N6 C61 C62 180.000(10) . . ?
F12 B1 F12 112.7(11) . 2_556 ?
F15 B1 F15 61.5(23) 2_556 . ?
F15 B1 F16 93.0(20) 2_556 . ?
F15 B1 F16 112.2(13) . . ?
F15 B1 F16 112.2(13) 2_556 2_556 ?
F15 B1 F16 93.0(20) . 2_556 ?
F16 B1 F16 151.0(24) . 2_556 ?
F15 B1 F13 65.9(26) 2_556 . ?
F15 B1 F13 111.4(14) . . ?
F16 B1 F13 111.2(11) . . ?
F16 B1 F13 69.5(13) 2_556 . ?
F15 B1 F13 111.4(14) 2_556 2_556 ?
F15 B1 F13 65.9(26) . 2_556 ?
F16 B1 F13 69.5(13) . 2_556 ?
F16 B1 F13 111.2(11) 2_556 2_556 ?
F13 B1 F13 177.2(30) . 2_556 ?
F12 B1 F11 110.7(5) . 2_556 ?
F12 B1 F11 109.6(6) 2_556 2_556 ?
F12 B1 F11 109.6(6) . . ?
F12 B1 F11 110.7(5) 2_556 . ?
F11 B1 F11 103.1(9) 2_556 . ?
F15 B1 F14 107.8(11) 2_556 2_556 ?
F15 B1 F14 160.5(18) . 2_556 ?
F16 B1 F14 49.8(19) . 2_556 ?
F16 B1 F14 106.4(12) 2_556 2_556 ?
F13 B1 F14 74.7(18) . 2_556 ?
F13 B1 F14 107.4(12) 2_556 2_556 ?
F15 B1 F14 160.5(19) 2_556 . ?
F15 B1 F14 107.8(11) . . ?
F16 B1 F14 106.4(12) . . ?
F16 B1 F14 49.8(19) 2_556 . ?
F13 B1 F14 107.4(11) . . ?
F13 B1 F14 74.7(18) 2_556 . ?
F14 B1 F14 86.8(15) 2_556 . ?
B1 F13 F15 56.3(15) . 2_556 ?
B1 F13 F16 54.9(9) . 2_556 ?
F15 F13 F16 95.5(18) 2_556 2_556 ?
B1 F13 F14 53.4(11) . 2_556 ?
F15 F13 F14 89.0(14) 2_556 2_556 ?
F16 F13 F14 86.0(18) 2_556 2_556 ?
F16 F14 B1 63.4(12) 2_556 . ?
F16 F14 F13 103.4(14) 2_556 2_556 ?
B1 F14 F13 51.9(10) . 2_556 ?
B1 F15 F15 59.3(11) . 2_556 ?
B1 F15 F13 57.8(14) . 2_556 ?
F15 F15 F13 103.6(22) 2_556 2_556 ?
F14 F16 B1 66.8(13) 2_556 . ?
F14 F16 F13 109.5(19) 2_556 2_556 ?
B1 F16 F13 55.5(9) . 2_556 ?
F26 B2 F26 106.3(14) 2_656 . ?
F26 B2 F25 110.1(8) 2_656 . ?
F26 B2 F25 110.4(8) . . ?
F26 B2 F25 110.4(8) 2_656 2_656 ?
F26 B2 F25 110.1(8) . 2_656 ?
F25 B2 F25 109.5(15) . 2_656 ?
F23 B2 F23 133.9(18) . 2_656 ?
F23 B2 F24 113.3(10) . . ?
F23 B2 F24 52.5(10) 2_656 . ?
F23 B2 F24 52.5(10) . 2_656 ?
F23 B2 F24 113.3(10) 2_656 2_656 ?
F24 B2 F24 148.4(18) . 2_656 ?
F23 B2 F22 55.7(12) . 2_656 ?
F23 B2 F22 111.9(11) 2_656 2_656 ?
F24 B2 F22 63.7(10) . 2_656 ?
F24 B2 F22 108.2(10) 2_656 2_656 ?
F23 B2 F22 111.9(11) . . ?
F23 B2 F22 55.8(12) 2_656 . ?
F24 B2 F22 108.2(10) . . ?
F24 B2 F22 63.7(10) 2_656 . ?
F22 B2 F22 152.0(19) 2_656 . ?
F23 B2 F21 113.1(9) . . ?
F23 B2 F21 113.1(9) 2_656 . ?
F24 B2 F21 105.8(9) . . ?
F24 B2 F21 105.8(9) 2_656 . ?
F22 B2 F21 104.0(10) 2_656 . ?
F22 B2 F21 104.0(10) . . ?
F23 F22 B2 60.7(9) 2_656 . ?
F23 F22 F24 112.5(15) 2_656 2_656 ?
B2 F22 F24 57.9(7) . 2_656 ?
F24 F23 F22 128.4(15) 2_656 2_656 ?
F24 F23 B2 65.0(9) 2_656 . ?
F22 F23 B2 63.6(9) 2_656 . ?
F23 F24 B2 62.5(10) 2_656 . ?
F23 F24 F22 116.2(17) 2_656 2_656 ?
B2 F24 F22 58.4(8) . 2_656 ?

loop_
_geom_bond_atom_site_label_1
_geom_bond_atom_site_label_2
_geom_bond_distance
_geom_bond_site_symmetry_2
_geom_bond_publ_flag
Ir1 Ir1 2.6019(4) 2 y
Ir1 N3 1.988(5) . y
Ir1 N4 2.006(5) . y
Ir1 N2 2.037(4) . y
Ir1 N1 2.038(4) . y
Ir1 N5 2.209(5) . y
N1 C1 1.315(6) . ?
N1 C11 1.436(6) . ?
N2 C1 1.313(7) 2 ?
N2 C21 1.437(7) . ?
N3 C31 1.143(7) . ?
N4 C41 1.129(7) . ?
N5 C51 1.107(7) . ?
O1 C14 1.375(7) . ?
O1 C17 1.426(8) . ?
O2 C24 1.380(7) . ?
O2 C27 1.410(9) . ?
C1 N2 1.313(7) 2 ?
C11 C16 1.379(7) . ?
C11 C12 1.387(7) . ?
C12 C13 1.378(8) . ?
C13 C14 1.375(8) . ?
C14 C15 1.384(8) . ?
C15 C16 1.378(8) . ?
C21 C26 1.372(8) . ?
C21 C22 1.385(7) . ?
C22 C23 1.375(8) . ?
C23 C24 1.386(9) . ?
C24 C25 1.382(9) . ?
C25 C26 1.388(8) . ?
C31 C32 1.442(9) . ?
C41 C42 1.450(9) . ?
C51 C52 1.448(9) . ?
N6 C61 1.110(14) . ?
C61 C62 1.44(2) . ?
B1 F12 1.357(10) . ?
B1 F12 1.357(10) 2_556 ?
B1 F15 1.37(2) 2_556 ?
B1 F15 1.37(2) . ?
B1 F16 1.39(2) . ?
B1 F16 1.39(2) 2_556 ?
B1 F13 1.40(2) . ?
B1 F13 1.40(2) 2_556 ?
B1 F11 1.409(11) 2_556 ?
B1 F11 1.409(10) . ?
B1 F14 1.43(2) 2_556 ?
B1 F14 1.43(2) . ?
F13 F15 1.51(6) 2_556 ?
F13 F16 1.59(3) 2_556 ?
F13 F14 1.71(4) 2_556 ?
F14 F16 1.18(5) 2_556 ?
F14 F13 1.71(4) 2_556 ?
F15 F15 1.40(5) 2_556 ?
F15 F13 1.51(6) 2_556 ?
F16 F14 1.18(5) 2_556 ?
F16 F13 1.59(3) 2_556 ?
B2 F26 1.33(2) 2_656 ?
B2 F26 1.33(2) . ?
B2 F25 1.34(2) . ?
B2 F25 1.34(2) 2_656 ?
B2 F23 1.37(2) . ?
B2 F23 1.37(2) 2_656 ?
B2 F24 1.40(2) . ?
B2 F24 1.40(2) 2_656 ?
B2 F22 1.41(2) 2_656 ?
B2 F22 1.41(2) . ?
B2 F21 1.42(2) . ?
F22 F23 1.30(3) 2_656 ?
F22 F24 1.48(2) 2_656 ?
F23 F24 1.23(2) 2_656 ?
F23 F22 1.30(3) 2_656 ?
F24 F23 1.23(2) 2_656 ?
F24 F22 1.48(2) 2_656 ?
